data_1561341
loop_
_publ_author_name
'Padalwar, Nitin Balkrushna'
'Vidyasagar, Kanamaluru'

_publ_section_title
;
 Synthetic and structural investigations of mercurous and mercuric
 organophosphonates and phenylarsonates
;
_journal_name_full 'Journal of Solid State Chemistry'
_journal_page_first 83
_journal_page_last 94
_journal_paper_doi 10.1016/j.jssc.2016.08.012
_journal_volume 243
_journal_year 2016
_chemical_formula_moiety 'C6 H7 Hg O4 P'
_chemical_formula_sum 'C6 H7 Hg O4 P'
_chemical_formula_weight 374.68
_space_group_IT_number 31
_space_group_name_Hall 'P 2ac -2'
_space_group_name_H-M_alt 'P m n 21'
_symmetry_cell_setting orthorhombic
_symmetry_space_group_name_Hall 'P 2ac -2'
_symmetry_space_group_name_H-M 'P m n 21'
_atom_sites_solution_primary direct
_atom_sites_solution_secondary difmap
_audit_creation_method SHELXL-97
_cell_angle_alpha 90.00
_cell_angle_beta 90.00
_cell_angle_gamma 90.00
_cell_formula_units_Z 2
_cell_length_a 5.886(2)
_cell_length_b 14.422(3)
_cell_length_c 5.092(6)
_cell_measurement_reflns_used 5963
_cell_measurement_temperature 293(2)
_cell_measurement_theta_max 32.34
_cell_measurement_theta_min 2.82
_cell_volume 432.2(5)
_computing_cell_refinement APEXII,Bruker,2004
_computing_data_collection APEXII,Bruker,2004
_computing_data_reduction SAINT,Bruker,2004
_computing_molecular_graphics 'ORTEP-3 (Farrugia, 1997)'
_computing_publication_material 'SHELXL-97 (Sheldrick, 1997)'
_computing_structure_refinement 'SHELXL-97 (Sheldrick, 1997)'
_computing_structure_solution 'SHELXS-97 (Sheldrick, 1997)'
_diffrn_ambient_temperature 293(2)
_diffrn_measured_fraction_theta_full 0.908
_diffrn_measured_fraction_theta_max 0.908
_diffrn_measurement_device_type 'Bruker ApexII ccd area detector'
_diffrn_measurement_method 'phi and omega scans'
_diffrn_radiation_monochromator graphite
_diffrn_radiation_source 'fine-focus sealed tube'
_diffrn_radiation_type MoK\a
_diffrn_radiation_wavelength 0.71073
_diffrn_reflns_av_R_equivalents 0.0322
_diffrn_reflns_av_sigmaI/netI 0.0291
_diffrn_reflns_limit_h_max 8
_diffrn_reflns_limit_h_min -8
_diffrn_reflns_limit_k_max 20
_diffrn_reflns_limit_k_min -21
_diffrn_reflns_limit_l_max 5
_diffrn_reflns_limit_l_min -7
_diffrn_reflns_number 5963
_diffrn_reflns_theta_full 32.34
_diffrn_reflns_theta_max 32.34
_diffrn_reflns_theta_min 2.82
_exptl_absorpt_coefficient_mu 17.958
_exptl_absorpt_correction_T_max 0.4671
_exptl_absorpt_correction_T_min 0.0748
_exptl_absorpt_correction_type multi-scan
_exptl_absorpt_process_details SADABS(Bruker,2004)
_exptl_crystal_colour colorless
_exptl_crystal_density_diffrn 2.879
_exptl_crystal_density_method 'not measured'
_exptl_crystal_description platelet
_exptl_crystal_F_000 340
_exptl_crystal_size_max 0.30
_exptl_crystal_size_mid 0.25
_exptl_crystal_size_min 0.05
_refine_diff_density_max 0.972
_refine_diff_density_min -1.351
_refine_diff_density_rms 0.136
_refine_ls_abs_structure_details 'Flack H D (1983), Acta Cryst. A39, 876-881'
_refine_ls_abs_structure_Flack 0.012(11)
_refine_ls_extinction_method none
_refine_ls_goodness_of_fit_ref 1.078
_refine_ls_matrix_type full
_refine_ls_number_parameters 54
_refine_ls_number_reflns 1215
_refine_ls_number_restraints 1
_refine_ls_restrained_S_all 1.078
_refine_ls_R_factor_all 0.0184
_refine_ls_R_factor_gt 0.0169
_refine_ls_shift/su_max 0.003
_refine_ls_shift/su_mean 0.000
_refine_ls_structure_factor_coef Fsqd
_refine_ls_weighting_details 'calc w=1/[\s^2^(Fo^2^)+(0.0141P)^2^+0.1270P] where P=(Fo^2^+2Fc^2^)/3'
_refine_ls_weighting_scheme calc
_refine_ls_wR_factor_gt 0.0385
_refine_ls_wR_factor_ref 0.0391
_reflns_number_gt 1163
_reflns_number_total 1215
_reflns_threshold_expression >2sigma(I)
_cod_data_source_file JSSC-2016-243-83.cif
_cod_data_source_block HgO4PC6H7
_cod_original_cell_volume 432.3(6)
_cod_original_sg_symbol_Hall P2ac-2
_cod_original_sg_symbol_H-M Pmn21
_cod_database_code 1561341

loop_
_symmetry_equiv_pos_as_xyz
'x, y, z'
'-x+1/2, -y, z+1/2'
'-x, y, z'
'x+1/2, -y, z+1/2'

loop_
_atom_site_label
_atom_site_type_symbol
_atom_site_fract_x
_atom_site_fract_y
_atom_site_fract_z
_atom_site_U_iso_or_equiv
_atom_site_adp_type
_atom_site_occupancy
_atom_site_symmetry_multiplicity
_atom_site_calc_flag
_atom_site_refinement_flags
_atom_site_disorder_assembly
_atom_site_disorder_group
Hg1 Hg 0.0000 0.022504(11) -0.25173(6) 0.02502(7) Uani 1 2 d S . .
P1 P 0.0000 -0.12665(10) -0.8203(3) 0.0225(4) Uani 1 2 d S . .
O1 O 0.0000 -0.1059(3) -0.5299(8) 0.0333(11) Uani 1 2 d S . .
O2 O 0.2078(6) -0.0883(3) 0.0312(7) 0.0402(8) Uani 1 1 d . . .
O1W O 0.0000 0.1392(4) 0.0866(10) 0.0384(11) Uani 1 2 d S . .
C1 C 0.0000 -0.2488(4) -0.8610(13) 0.0335(14) Uiso 1 2 d SG . .
C2 C -0.031(2) -0.2881(5) -1.1077(12) 0.038(4) Uiso 0.252(6) 1 d PG . .
C3 C 0.000(3) -0.3830(5) -1.1425(15) 0.080(7) Uiso 0.503(12) 2 d SPG . .
C4 C 0.0587(19) -0.4385(4) -0.930(2) 0.060(3) Uiso 0.50 1 d PG . .
C5 C 0.089(2) -0.3992(5) -0.6837(17) 0.060(7) Uiso 0.252(6) 1 d PG . .
C6 C 0.060(2) -0.3044(6) -0.6490(11) 0.039(5) Uiso 0.252(6) 1 d PG . .
C2A C 0.207(2) -0.2946(9) -0.887(3) 0.061(4) Uiso 0.497(12) 1 d P . .
C3A C 0.202(3) -0.3972(13) -0.921(4) 0.088(5) Uiso 0.497(12) 1 d P . .

loop_
_atom_site_aniso_label
_atom_site_aniso_U_11
_atom_site_aniso_U_22
_atom_site_aniso_U_33
_atom_site_aniso_U_23
_atom_site_aniso_U_13
_atom_site_aniso_U_12
Hg1 0.02434(9) 0.02878(10) 0.02195(11) 0.00262(15) 0.000 0.000
P1 0.0274(7) 0.0212(6) 0.0188(11) -0.0015(5) 0.000 0.000
O1 0.055(3) 0.029(2) 0.015(3) -0.0052(19) 0.000 0.000
O2 0.0434(18) 0.051(2) 0.0258(17) -0.0028(14) 0.0021(16) -0.0223(17)
O1W 0.036(3) 0.047(3) 0.032(3) 0.000(2) 0.000 0.000

loop_
_atom_type_symbol
_atom_type_description
_atom_type_scat_dispersion_real
_atom_type_scat_dispersion_imag
_atom_type_scat_source
C C 0.0033 0.0016 'International Tables Vol C Tables 4.2.6.8 and 6.1.1.4'
O O 0.0106 0.0060 'International Tables Vol C Tables 4.2.6.8 and 6.1.1.4'
P P 0.1023 0.0942 'International Tables Vol C Tables 4.2.6.8 and 6.1.1.4'
Hg Hg -2.3894 9.2266 'International Tables Vol C Tables 4.2.6.8 and 6.1.1.4'
H H 0.0000 0.0000 'International Tables Vol C Tables 4.2.6.8 and 6.1.1.4'

loop_
_geom_angle_atom_site_label_1
_geom_angle_atom_site_label_2
_geom_angle_atom_site_label_3
_geom_angle
_geom_angle_site_symmetry_1
_geom_angle_site_symmetry_3
O2 Hg1 O2 99.4(2) 4_454 2_554
O2 Hg1 O1 92.09(13) 4_454 .
O2 Hg1 O1 92.09(13) 2_554 .
O2 Hg1 O1W 93.24(13) 4_454 .
O2 Hg1 O1W 93.24(13) 2_554 .
O1 Hg1 O1W 171.76(15) . .
O2 Hg1 O2 159.15(14) 4_454 .
O2 Hg1 O2 100.39(9) 2_554 .
O1 Hg1 O2 80.84(14) . .
O1W Hg1 O2 92.00(15) . .
O2 Hg1 O2 100.39(9) 4_454 3
O2 Hg1 O2 159.14(14) 2_554 3
O1 Hg1 O2 80.84(14) . 3
O1W Hg1 O2 92.00(15) . 3
O2 Hg1 O2 59.24(16) . 3
O2 Hg1 P1 130.17(10) 4_454 1_556
O2 Hg1 P1 130.17(10) 2_554 1_556
O1 Hg1 P1 83.03(13) . 1_556
O1W Hg1 P1 88.73(14) . 1_556
O2 Hg1 P1 29.81(8) . 1_556
O2 Hg1 P1 29.81(8) 3 1_556
O1 P1 O2 114.20(17) . 3_554
O1 P1 O2 114.19(17) . 1_554
O2 P1 O2 105.1(3) 3_554 1_554
O1 P1 C1 108.2(3) . .
O2 P1 C1 107.4(2) 3_554 .
O2 P1 C1 107.4(2) 1_554 .
O1 P1 Hg1 124.15(19) . 1_554
O2 P1 Hg1 53.00(15) 3_554 1_554
O2 P1 Hg1 53.00(15) 1_554 1_554
C1 P1 Hg1 127.7(2) . 1_554
P1 O1 Hg1 138.9(3) . .
P1 O2 Hg1 121.1(2) 1_556 2
P1 O2 Hg1 97.18(19) 1_556 .
Hg1 O2 Hg1 112.99(15) 2 .
C2A C1 C2A 122.1(12) . 3
C2A C1 C2 66.9(8) . 3
C2A C1 C2 80.5(7) 3 3
C2A C1 C2 80.5(7) . .
C2A C1 C2 66.9(8) 3 .
C2 C1 C2 14.9(11) 3 .
C2A C1 C6 65.0(7) . .
C2A C1 C6 91.2(8) 3 .
C2 C1 C6 115.7(4) 3 .
C2 C1 C6 120.0 . .
C2A C1 C6 91.2(8) . 3
C2A C1 C6 65.0(6) 3 3
C2 C1 C6 120.0(2) 3 3
C2 C1 C6 115.7(3) . 3
C6 C1 C6 29.4(9) . 3
C2A C1 P1 118.9(6) . .
C2A C1 P1 118.9(6) 3 .
C2 C1 P1 120.7(4) 3 .
C2 C1 P1 120.7(4) . .
C6 C1 P1 118.8(4) . .
C6 C1 P1 118.8(4) 3 .
C2 C2 C3 82.5 3 .
C2 C2 C1 82.6 3 .
C3 C2 C1 119.9 . .
C2 C2 C2A 132.5(7) 3 3
C3 C2 C2A 97.0(6) . 3
C1 C2 C2A 56.5(6) . 3
C2 C2 C2A 39.0(5) 3 .
C3 C2 C2A 85.8(5) . .
C1 C2 C2A 49.8(5) . .
C2A C2 C2A 93.5(10) 3 .
C4 C3 C2 115.8(3) 3 .
C4 C3 C4 28.8(9) 3 .
C2 C3 C4 120.1 . .
C4 C3 C2 120.0(2) 3 3
C2 C3 C2 14.9(11) . 3
C4 C3 C2 115.9(4) . 3
C4 C3 C3A 38.5(9) 3 3
C2 C3 C3A 86.6(7) . 3
C4 C3 C3A 64.9(9) . 3
C2 C3 C3A 97.3(12) 3 3
C4 C3 C3A 64.9(10) 3 .
C2 C3 C3A 97.4(7) . .
C4 C3 C3A 38.6(7) . .
C2 C3 C3A 86.8(11) 3 .
C3A C3 C3A 92.0(15) 3 .
C4 C4 C3A 144.6(11) 3 .
C4 C4 C5 97.4 3 .
C3A C4 C5 67.5(12) . .
C4 C4 C3 75.7 3 .
C3A C4 C3 84.6(12) . .
C5 C4 C3 120.0 . .
C4 C4 C5 57.7(8) 3 3
C3A C4 C5 101.5(13) . 3
C5 C4 C5 39.7(8) . 3
C3 C4 C5 105.5(4) . 3
C4 C4 C3A 21.3(7) 3 3
C3A C4 C3A 123.3(18) . 3
C5 C4 C3A 86.9(9) . 3
C3 C4 C3A 65.4(9) . 3
C5 C4 C3A 49.7(8) 3 3
C5 C5 C3A 118.7(8) 3 .
C5 C5 C4 82.6 3 .
C3A C5 C4 43.8(8) . .
C5 C5 C6 82.9 3 .
C3A C5 C6 98.6(8) . .
C4 C5 C6 120.0 . .
C5 C5 C4 57.7(7) 3 3
C3A C5 C4 65.7(8) . 3
C4 C5 C4 24.9(7) . 3
C6 C5 C4 111.9(3) . 3
C5 C5 C6 57.5(7) 3 3
C3A C5 C6 109.6(9) . 3
C4 C5 C6 111.7(3) . 3
C6 C5 C6 25.4(7) . 3
C4 C5 C6 95.0(7) 3 3
C5 C5 C2A 110.7(4) 3 .
C3A C5 C2A 49.5(9) . .
C4 C5 C2A 83.3(5) . .
C6 C5 C2A 49.6(5) . .
C4 C5 C2A 92.8(5) 3 .
C6 C5 C2A 66.5(6) 3 .
C6 C6 C5 97.1 3 .
C6 C6 C1 75.3 3 .
C5 C6 C1 120.0 . .
C6 C6 C2A 125.3(6) 3 .
C5 C6 C2A 85.3(6) . .
C1 C6 C2A 57.5(6) . .
C6 C6 C5 57.5(8) 3 3
C5 C6 C5 39.6(8) . 3
C1 C6 C5 105.2(4) . 3
C2A C6 C5 107.6(8) . 3
C6 C6 C2A 37.8(5) 3 3
C5 C6 C2A 95.2(4) . 3
C1 C6 C2A 44.4(5) . 3
C2A C6 C2A 87.5(9) . 3
C5 C6 C2A 64.5(6) 3 3
C1 C2A C3A 117.7(12) . .
C1 C2A C6 57.5(5) . .
C3A C2A C6 89.4(12) . .
C1 C2A C2 56.5(6) . 3
C3A C2A C2 87.8(11) . 3
C6 C2A C2 102.1(9) . 3
C1 C2A C2 49.8(5) . .
C3A C2A C2 87.9(11) . .
C6 C2A C2 93.7(7) . .
C2 C2A C2 8.5(7) 3 .
C1 C2A C5 90.4(7) . .
C3A C2A C5 44.6(9) . .
C6 C2A C5 45.1(4) . .
C2 C2A C5 101.3(8) 3 .
C2 C2A C5 95.6(7) . .
C1 C2A C6 44.4(4) . 3
C3A C2A C6 89.2(11) . 3
C6 C2A C6 16.9(4) . 3
C2 C2A C6 85.3(7) 3 3
C2 C2A C6 76.8(7) . 3
C5 C2A C6 49.0(4) . 3
C4 C3A C5 68.7(11) . .
C4 C3A C2A 126.5(17) . .
C5 C3A C2A 85.9(13) . .
C4 C3A C4 14.1(5) . 3
C5 C3A C4 64.6(8) . 3
C2A C3A C4 112.4(13) . 3
C4 C3A C3 56.9(9) . .
C5 C3A C3 104.9(11) . .
C2A C3A C3 88.3(12) . .
C4 C3A C3 49.9(5) 3 .

loop_
_geom_bond_atom_site_label_1
_geom_bond_atom_site_label_2
_geom_bond_distance
_geom_bond_site_symmetry_2
Hg1 O2 2.254(3) 4_454
Hg1 O2 2.254(3) 2_554
Hg1 O1 2.331(4) .
Hg1 O1W 2.409(5) .
Hg1 O2 2.475(4) .
Hg1 O2 2.475(4) 3
Hg1 P1 3.075(2) 1_556
P1 O1 1.509(5) .
P1 O2 1.541(3) 3_554
P1 O2 1.541(3) 1_554
P1 C1 1.774(5) .
P1 Hg1 3.075(2) 1_554
O2 P1 1.541(3) 1_556
O2 Hg1 2.254(3) 2
C1 C2A 1.390(14) .
C1 C2A 1.390(14) 3
C1 C2 1.390(4) 3
C1 C2 1.3900 .
C1 C6 1.3901 .
C1 C6 1.390(6) 3
C2 C2 0.36(3) 3
C2 C3 1.3911 .
C2 C2A 1.533(17) 3
C2 C2A 1.796(17) .
C3 C4 1.389(6) 3
C3 C4 1.3877 .
C3 C2 1.391(3) 3
C3 C3A 1.65(2) 3
C3 C3A 1.65(2) .
C4 C4 0.69(2) 3
C4 C3A 1.032(19) .
C4 C5 1.3900 .
C4 C5 1.630(14) 3
C4 C3A 1.65(2) 3
C5 C5 1.05(3) 3
C5 C3A 1.38(2) .
C5 C6 1.3900 .
C5 C4 1.630(12) 3
C5 C6 1.635(12) 3
C5 C2A 1.955(15) .
C6 C6 0.71(2) 3
C6 C2A 1.493(15) .
C6 C5 1.635(14) 3
C6 C2A 1.986(17) 3
C2A C3A 1.49(2) .
C2A C2 1.533(15) 3
C2A C6 1.99(2) 3
C3A C4 1.65(2) 3
